data_7026229
loop_
_publ_author_name
'Vasudevan, Kalyan V.'
'Butorac, Rachel R.'
'Abernethy, Colin D.'
'Cowley, Alan H.'

_publ_section_title
;
 Synthesis and coordination compounds of a bis(imino)acenaphthene
 (BIAN)-supported N-heterocyclic carbene.
;
_journal_issue 31
_journal_name_full 'Dalton transactions (Cambridge, England : 2003)'
_journal_page_first 7401
_journal_page_last 7408
_journal_paper_doi 10.1039/c0dt00278j
_journal_volume 39
_journal_year 2010
_chemical_formula_moiety 'C39 H40 Cl Ir N2 O2'
_chemical_formula_sum 'C39 H40 Cl Ir N2 O2'
_chemical_formula_weight 796.38
_space_group_IT_number 62
_symmetry_cell_setting orthorhombic
_symmetry_space_group_name_Hall '-P 2ac 2n'
_symmetry_space_group_name_H-M 'P n m a'
_atom_sites_solution_hydrogens geom
_atom_sites_solution_primary direct
_atom_sites_solution_secondary difmap
_audit_creation_method
;
manual editing of the .cif file
created by SHELXTL Ver. 6.10
;
_cell_angle_alpha 90.00
_cell_angle_beta 90.00
_cell_angle_gamma 90.00
_cell_formula_units_Z 4
_cell_length_a 12.468(3)
_cell_length_b 18.494(4)
_cell_length_c 14.718(3)
_cell_measurement_reflns_used 4223
_cell_measurement_temperature 153(2)
_cell_measurement_theta_max 27.48
_cell_measurement_theta_min 1.00
_cell_volume 3393.7(13)
_computing_cell_refinement 'Collect software, Nonius B.V. 1998'
_computing_data_collection 'Collect software, Nonius B.V. 1998'
_computing_data_reduction
;
DENZO and Scalepack (Otwinoski and Minor, 1997)
;
_computing_molecular_graphics 'XP SHELXTL/PC, Siemens Analytical'
_computing_structure_refinement 'XL SHELXTL/PC, Siemens Analytical'
_computing_structure_solution
;
SIR97 - Altomare A., Burla M.C., Camalli M., Cascarano G.L., Giacovazzo C.,
Guagliardi A., Moliterni A.G.G., Polidori G.,Spagna R.
;
_diffrn_ambient_temperature 153(2)
_diffrn_measured_fraction_theta_full 0.999
_diffrn_measured_fraction_theta_max 0.999
_diffrn_measurement_device_type 'Nonius Kappa CCD'
_diffrn_measurement_method \w-scan
_diffrn_radiation_monochromator graphite
_diffrn_radiation_source 'fine-focus sealed tube'
_diffrn_radiation_type MoK\a
_diffrn_radiation_wavelength 0.71073
_diffrn_reflns_av_R_equivalents 0.0693
_diffrn_reflns_av_sigmaI/netI 0.0937
_diffrn_reflns_limit_h_max 15
_diffrn_reflns_limit_h_min -15
_diffrn_reflns_limit_k_max 22
_diffrn_reflns_limit_k_min -23
_diffrn_reflns_limit_l_max 18
_diffrn_reflns_limit_l_min -18
_diffrn_reflns_number 6370
_diffrn_reflns_theta_full 26.25
_diffrn_reflns_theta_max 26.25
_diffrn_reflns_theta_min 2.20
_exptl_absorpt_coefficient_mu 4.049
_exptl_absorpt_correction_T_max .641
_exptl_absorpt_correction_T_min .321
_exptl_absorpt_correction_type multi-scan
_exptl_absorpt_process_details 'DENZO and Scalepack (Otwinoski and Minor, 1997)'
_exptl_crystal_colour yellow
_exptl_crystal_density_diffrn 1.559
_exptl_crystal_density_method 'not measured'
_exptl_crystal_description block
_exptl_crystal_F_000 1592
_exptl_crystal_size_max 0.29
_exptl_crystal_size_mid 0.27
_exptl_crystal_size_min 0.11
_refine_diff_density_max 1.051
_refine_diff_density_min -1.121
_refine_diff_density_rms 0.177
_refine_ls_extinction_method none
_refine_ls_goodness_of_fit_ref 1.049
_refine_ls_hydrogen_treatment constr
_refine_ls_matrix_type full
_refine_ls_number_parameters 221
_refine_ls_number_reflns 3529
_refine_ls_number_restraints 0
_refine_ls_restrained_S_all 1.049
_refine_ls_R_factor_all 0.0902
_refine_ls_R_factor_gt 0.0436
_refine_ls_shift/su_max 0.001
_refine_ls_shift/su_mean 0.000
_refine_ls_structure_factor_coef Fsqd
_refine_ls_weighting_details 'calc w=1/[\s^2^(Fo^2^)+(0.0239P)^2^+11.5173P] where P=(Fo^2^+2Fc^2^)/3'
_refine_ls_weighting_scheme calc
_refine_ls_wR_factor_gt 0.0751
_refine_ls_wR_factor_ref 0.0873
_reflns_number_gt 2404
_reflns_number_total 3529
_reflns_threshold_expression >2sigma(I)
_cod_data_source_file c0dt00278j.txt
_cod_data_source_block kvkv204a
_cod_original_cell_volume 3393.6(12)
_cod_original_sg_symbol_Hall -p2ac2n
_cod_original_sg_symbol_H-M Pnma
_cod_database_code 7026229

loop_
_symmetry_equiv_pos_as_xyz
'x, y, z'
'-x+1/2, -y, z+1/2'
'-x, y+1/2, -z'
'x+1/2, -y+1/2, -z+1/2'
'-x, -y, -z'
'x-1/2, y, -z-1/2'
'x, -y-1/2, z'
'-x-1/2, y-1/2, z-1/2'

loop_
_atom_site_label
_atom_site_type_symbol
_atom_site_fract_x
_atom_site_fract_y
_atom_site_fract_z
_atom_site_U_iso_or_equiv
_atom_site_adp_type
_atom_site_occupancy
_atom_site_symmetry_multiplicity
_atom_site_calc_flag
_atom_site_refinement_flags
C1 C 0.8608(6) 0.2500 0.0351(5) 0.0131(19) Uani 1 2 d S
C21 C 1.1608(7) 0.2500 0.1190(6) 0.018(2) Uani 1 2 d S
C22 C 0.9809(7) 0.2500 0.1991(7) 0.023(2) Uani 1 2 d S
O1 O 1.2471(5) 0.2500 0.1474(5) 0.0430(19) Uani 1 2 d S
O2 O 0.9635(5) 0.2500 0.2736(5) 0.0421(18) Uani 1 2 d S
Cl1 Cl 1.07953(17) 0.2500 -0.07309(17) 0.0341(6) Uani 1 2 d S
C2 C 0.6920(4) 0.2864(3) 0.0049(4) 0.0151(14) Uani 1 1 d .
C3 C 0.5834(4) 0.3147(3) -0.0113(4) 0.0164(14) Uani 1 1 d .
C4 C 0.5336(5) 0.3799(3) -0.0187(4) 0.0239(15) Uani 1 1 d .
H4 H 0.5722 0.4227 -0.0135 0.029 Uiso 1 1 calc R
C5 C 0.4208(5) 0.3808(4) -0.0346(4) 0.0260(16) Uani 1 1 d .
H5 H 0.3858 0.4251 -0.0388 0.031 Uiso 1 1 calc R
C6 C 0.3628(5) 0.3192(4) -0.0439(4) 0.0246(17) Uani 1 1 d .
H6 H 0.2896 0.3224 -0.0553 0.030 Uiso 1 1 calc R
C7 C 0.4112(6) 0.2500 -0.0366(6) 0.019(2) Uani 1 2 d S
C8 C 0.5212(7) 0.2500 -0.0214(5) 0.0181(19) Uani 1 2 d S
C9 C 0.8283(4) 0.3842(3) 0.0173(4) 0.0153(14) Uani 1 1 d .
C10 C 0.8556(4) 0.4110(3) -0.0677(4) 0.0187(15) Uani 1 1 d .
C11 C 0.8739(4) 0.4848(3) -0.0745(5) 0.0244(15) Uani 1 1 d .
H11 H 0.8922 0.5048 -0.1303 0.029 Uiso 1 1 calc R
C12 C 0.8651(5) 0.5290(4) 0.0014(5) 0.0272(17) Uani 1 1 d .
H12 H 0.8768 0.5784 -0.0039 0.033 Uiso 1 1 calc R
C13 C 0.8390(4) 0.4999(3) 0.0843(5) 0.0239(16) Uani 1 1 d .
H13 H 0.8337 0.5303 0.1345 0.029 Uiso 1 1 calc R
C14 C 0.8204(4) 0.4261(3) 0.0952(4) 0.0183(15) Uani 1 1 d .
C15 C 0.8628(4) 0.3629(4) -0.1525(4) 0.0225(16) Uani 1 1 d .
H15 H 0.8726 0.3131 -0.1315 0.027 Uiso 1 1 calc R
C16 C 0.7593(5) 0.3647(4) -0.2075(4) 0.0328(18) Uani 1 1 d .
H16A H 0.7002 0.3514 -0.1692 0.049 Uiso 1 1 calc R
H16B H 0.7644 0.3313 -0.2572 0.049 Uiso 1 1 calc R
H16C H 0.7480 0.4127 -0.2306 0.049 Uiso 1 1 calc R
C17 C 0.9594(5) 0.3813(4) -0.2129(4) 0.0327(17) Uani 1 1 d .
H17A H 0.9528 0.4301 -0.2346 0.049 Uiso 1 1 calc R
H17B H 0.9616 0.3487 -0.2636 0.049 Uiso 1 1 calc R
H17C H 1.0243 0.3767 -0.1782 0.049 Uiso 1 1 calc R
C18 C 0.7908(4) 0.3943(3) 0.1866(4) 0.0202(15) Uani 1 1 d .
H18 H 0.8012 0.3419 0.1827 0.024 Uiso 1 1 calc R
C19 C 0.6728(5) 0.4076(4) 0.2079(5) 0.0339(18) Uani 1 1 d .
H19A H 0.6585 0.4586 0.2065 0.051 Uiso 1 1 calc R
H19B H 0.6564 0.3889 0.2671 0.051 Uiso 1 1 calc R
H19C H 0.6291 0.3837 0.1633 0.051 Uiso 1 1 calc R
C20 C 0.8630(5) 0.4224(4) 0.2647(5) 0.0334(18) Uani 1 1 d .
H20A H 0.9368 0.4132 0.2503 0.050 Uiso 1 1 calc R
H20B H 0.8446 0.3979 0.3201 0.050 Uiso 1 1 calc R
H20C H 0.8523 0.4734 0.2722 0.050 Uiso 1 1 calc R
N1 N 0.7962(3) 0.3091(3) 0.0221(3) 0.0137(11) Uani 1 1 d .
Ir1 Ir 1.02058(3) 0.2500 0.07797(2) 0.01782(12) Uani 1 2 d S

loop_
_atom_site_aniso_label
_atom_site_aniso_U_11
_atom_site_aniso_U_22
_atom_site_aniso_U_33
_atom_site_aniso_U_23
_atom_site_aniso_U_13
_atom_site_aniso_U_12
C1 0.011(4) 0.025(5) 0.003(4) 0.000 0.001(3) 0.000
C21 0.016(5) 0.016(5) 0.022(5) 0.000 0.003(4) 0.000
C22 0.013(4) 0.036(6) 0.020(6) 0.000 -0.004(4) 0.000
O1 0.024(4) 0.062(5) 0.043(5) 0.000 -0.002(3) 0.000
O2 0.040(4) 0.053(5) 0.033(5) 0.000 0.004(4) 0.000
Cl1 0.0180(12) 0.0549(16) 0.0293(15) 0.000 -0.0015(11) 0.000
C2 0.013(3) 0.020(3) 0.013(3) -0.003(3) -0.004(2) 0.000(2)
C3 0.015(3) 0.024(4) 0.010(4) 0.004(3) -0.002(2) -0.001(3)
C4 0.022(4) 0.019(4) 0.030(4) -0.004(3) 0.001(3) 0.004(3)
C5 0.020(4) 0.030(4) 0.029(4) 0.002(3) -0.002(3) 0.014(3)
C6 0.009(3) 0.046(5) 0.019(4) 0.000(3) 0.000(2) 0.005(3)
C7 0.007(5) 0.038(6) 0.013(5) 0.000 0.004(3) 0.000
C8 0.021(4) 0.020(5) 0.014(5) 0.000 -0.001(4) 0.000
C9 0.004(3) 0.010(3) 0.032(4) 0.003(3) -0.001(3) 0.001(2)
C10 0.007(3) 0.019(3) 0.030(4) 0.000(3) -0.005(3) 0.003(2)
C11 0.021(3) 0.017(3) 0.035(4) 0.008(4) -0.007(3) 0.001(3)
C12 0.020(4) 0.015(4) 0.046(5) -0.004(4) -0.005(3) -0.002(3)
C13 0.017(3) 0.022(4) 0.033(5) -0.010(4) -0.002(3) 0.003(3)
C14 0.008(3) 0.015(3) 0.031(5) -0.001(3) 0.001(3) 0.000(2)
C15 0.025(4) 0.018(4) 0.024(4) 0.006(3) 0.000(3) 0.001(3)
C16 0.032(4) 0.043(5) 0.024(4) 0.000(4) -0.008(3) -0.004(3)
C17 0.034(4) 0.033(4) 0.032(4) -0.001(3) 0.004(3) -0.002(3)
C18 0.019(3) 0.017(4) 0.024(4) -0.006(3) 0.000(3) -0.001(3)
C19 0.032(4) 0.042(5) 0.028(4) -0.002(4) 0.010(3) -0.001(3)
C20 0.030(4) 0.038(4) 0.032(5) 0.000(4) -0.007(3) 0.004(3)
N1 0.008(3) 0.014(3) 0.019(3) 0.001(2) -0.001(2) 0.004(2)
Ir1 0.01089(17) 0.01790(19) 0.0247(2) 0.000 -0.00276(17) 0.000

loop_
_atom_type_symbol
_atom_type_description
_atom_type_scat_dispersion_real
_atom_type_scat_dispersion_imag
_atom_type_scat_source
C C 0.0033 0.0016 'International Tables Vol C Tables 4.2.6.8 and 6.1.1.4'
H H 0.0000 0.0000 'International Tables Vol C Tables 4.2.6.8 and 6.1.1.4'
N N 0.0061 0.0033 'International Tables Vol C Tables 4.2.6.8 and 6.1.1.4'
O O 0.0106 0.0060 'International Tables Vol C Tables 4.2.6.8 and 6.1.1.4'
Cl Cl 0.1484 0.1585 'International Tables Vol C Tables 4.2.6.8 and 6.1.1.4'
Ir Ir -1.4442 7.9887 'International Tables Vol C Tables 4.2.6.8 and 6.1.1.4'

loop_
_geom_angle_atom_site_label_1
_geom_angle_atom_site_label_2
_geom_angle_atom_site_label_3
_geom_angle
_geom_angle_site_symmetry_1
_geom_angle_site_symmetry_3
N1 C1 N1 105.7(6) 7_565 .
N1 C1 Ir1 127.1(3) 7_565 .
N1 C1 Ir1 127.1(3) . .
O1 C21 Ir1 177.8(8) . .
O2 C22 Ir1 175.7(8) . .
C2 C2 N1 107.5(3) 7_565 .
C2 C2 C3 110.8(3) 7_565 .
N1 C2 C3 141.7(5) . .
C4 C3 C8 119.0(6) . .
C4 C3 C2 138.4(6) . .
C8 C3 C2 102.6(5) . .
C3 C4 C5 118.3(6) . .
C3 C4 H4 120.8 . .
C5 C4 H4 120.8 . .
C6 C5 C4 122.1(6) . .
C6 C5 H5 119.0 . .
C4 C5 H5 119.0 . .
C5 C6 C7 121.6(6) . .
C5 C6 H6 119.2 . .
C7 C6 H6 119.2 . .
C8 C7 C6 115.6(4) . 7_565
C8 C7 C6 115.6(4) . .
C6 C7 C6 128.8(8) 7_565 .
C7 C8 C3 123.4(4) . 7_565
C7 C8 C3 123.4(4) . .
C3 C8 C3 113.1(8) 7_565 .
C14 C9 C10 124.3(5) . .
C14 C9 N1 118.4(5) . .
C10 C9 N1 117.0(5) . .
C9 C10 C11 117.1(6) . .
C9 C10 C15 122.7(5) . .
C11 C10 C15 120.1(6) . .
C12 C11 C10 120.6(7) . .
C12 C11 H11 119.7 . .
C10 C11 H11 119.7 . .
C13 C12 C11 120.2(6) . .
C13 C12 H12 119.9 . .
C11 C12 H12 119.9 . .
C12 C13 C14 121.7(6) . .
C12 C13 H13 119.2 . .
C14 C13 H13 119.2 . .
C9 C14 C13 116.1(6) . .
C9 C14 C18 122.4(5) . .
C13 C14 C18 121.5(6) . .
C16 C15 C17 110.7(5) . .
C16 C15 C10 111.6(5) . .
C17 C15 C10 112.8(5) . .
C16 C15 H15 107.1 . .
C17 C15 H15 107.1 . .
C10 C15 H15 107.1 . .
C15 C16 H16A 109.5 . .
C15 C16 H16B 109.5 . .
H16A C16 H16B 109.5 . .
C15 C16 H16C 109.5 . .
H16A C16 H16C 109.5 . .
H16B C16 H16C 109.5 . .
C15 C17 H17A 109.5 . .
C15 C17 H17B 109.5 . .
H17A C17 H17B 109.5 . .
C15 C17 H17C 109.5 . .
H17A C17 H17C 109.5 . .
H17B C17 H17C 109.5 . .
C14 C18 C19 110.8(5) . .
C14 C18 C20 112.8(5) . .
C19 C18 C20 110.8(5) . .
C14 C18 H18 107.4 . .
C19 C18 H18 107.4 . .
C20 C18 H18 107.4 . .
C18 C19 H19A 109.5 . .
C18 C19 H19B 109.5 . .
H19A C19 H19B 109.5 . .
C18 C19 H19C 109.5 . .
H19A C19 H19C 109.5 . .
H19B C19 H19C 109.5 . .
C18 C20 H20A 109.5 . .
C18 C20 H20B 109.5 . .
H20A C20 H20B 109.5 . .
C18 C20 H20C 109.5 . .
H20A C20 H20C 109.5 . .
H20B C20 H20C 109.5 . .
C1 N1 C2 109.6(5) . .
C1 N1 C9 127.6(5) . .
C2 N1 C9 122.6(4) . .
C22 Ir1 C21 86.5(4) . .
C22 Ir1 C1 92.1(3) . .
C21 Ir1 C1 178.5(3) . .
C22 Ir1 Cl1 177.2(3) . .
C21 Ir1 Cl1 90.8(3) . .
C1 Ir1 Cl1 90.7(2) . .

loop_
_geom_bond_atom_site_label_1
_geom_bond_atom_site_label_2
_geom_bond_distance
_geom_bond_site_symmetry_2
C1 N1 1.371(6) 7_565
C1 N1 1.371(6) .
C1 Ir1 2.089(7) .
C21 O1 1.154(10) .
C21 Ir1 1.849(9) .
C22 O2 1.117(10) .
C22 Ir1 1.850(10) .
Cl1 Ir1 2.342(3) .
C2 C2 1.348(11) 7_565
C2 N1 1.388(7) .
C2 C3 1.471(8) .
C3 C4 1.360(8) .
C3 C8 1.433(7) .
C4 C5 1.427(8) .
C4 H4 0.9300 .
C5 C6 1.356(9) .
C5 H5 0.9300 .
C6 C7 1.419(7) .
C6 H6 0.9300 .
C7 C8 1.390(12) .
C7 C6 1.419(7) 7_565
C8 C3 1.433(7) 7_565
C9 C14 1.387(8) .
C9 C10 1.388(8) .
C9 N1 1.448(7) .
C10 C11 1.387(8) .
C10 C15 1.535(8) .
C11 C12 1.389(9) .
C11 H11 0.9300 .
C12 C13 1.371(9) .
C12 H12 0.9300 .
C13 C14 1.394(8) .
C13 H13 0.9300 .
C14 C18 1.514(8) .
C15 C16 1.524(8) .
C15 C17 1.535(8) .
C15 H15 0.9800 .
C16 H16A 0.9600 .
C16 H16B 0.9600 .
C16 H16C 0.9600 .
C17 H17A 0.9600 .
C17 H17B 0.9600 .
C17 H17C 0.9600 .
C18 C19 1.524(8) .
C18 C20 1.549(8) .
C18 H18 0.9800 .
C19 H19A 0.9600 .
C19 H19B 0.9600 .
C19 H19C 0.9600 .
C20 H20A 0.9600 .
C20 H20B 0.9600 .
C20 H20C 0.9600 .

loop_
_geom_torsion_atom_site_label_1
_geom_torsion_atom_site_label_2
_geom_torsion_atom_site_label_3
_geom_torsion_atom_site_label_4
_geom_torsion
_geom_torsion_site_symmetry_1
_geom_torsion_site_symmetry_4
C2 C2 C3 C4 180.0(7) 7_565 .
N1 C2 C3 C4 1.5(14) . .
C2 C2 C3 C8 -0.5(5) 7_565 .
N1 C2 C3 C8 -178.9(8) . .
C8 C3 C4 C5 1.2(9) . .
C2 C3 C4 C5 -179.4(7) . .
C3 C4 C5 C6 -1.1(10) . .
C4 C5 C6 C7 1.2(10) . .
C5 C6 C7 C8 -1.4(11) . .
C5 C6 C7 C6 179.6(6) . 7_565
C6 C7 C8 C3 -1.5(12) 7_565 7_565
C6 C7 C8 C3 179.3(7) . 7_565
C6 C7 C8 C3 -179.3(7) 7_565 .
C6 C7 C8 C3 1.5(12) . .
C4 C3 C8 C7 -1.5(11) . .
C2 C3 C8 C7 178.9(7) . .
C4 C3 C8 C3 -179.5(4) . 7_565
C2 C3 C8 C3 0.9(9) . 7_565
C14 C9 C10 C11 -1.4(8) . .
N1 C9 C10 C11 172.5(5) . .
C14 C9 C10 C15 -179.6(5) . .
N1 C9 C10 C15 -5.7(7) . .
C9 C10 C11 C12 0.2(8) . .
C15 C10 C11 C12 178.5(5) . .
C10 C11 C12 C13 0.6(8) . .
C11 C12 C13 C14 -0.2(9) . .
C10 C9 C14 C13 1.8(8) . .
N1 C9 C14 C13 -172.1(5) . .
C10 C9 C14 C18 -179.7(5) . .
N1 C9 C14 C18 6.5(8) . .
C12 C13 C14 C9 -0.9(8) . .
C12 C13 C14 C18 -179.5(5) . .
C9 C10 C15 C16 95.7(7) . .
C11 C10 C15 C16 -82.4(7) . .
C9 C10 C15 C17 -138.9(6) . .
C11 C10 C15 C17 43.0(7) . .
C9 C14 C18 C19 -100.0(6) . .
C13 C14 C18 C19 78.5(7) . .
C9 C14 C18 C20 135.1(6) . .
C13 C14 C18 C20 -46.4(7) . .
N1 C1 N1 C2 2.4(8) 7_565 .
Ir1 C1 N1 C2 -172.4(5) . .
N1 C1 N1 C9 -171.9(4) 7_565 .
Ir1 C1 N1 C9 13.3(10) . .
C2 C2 N1 C1 -1.5(5) 7_565 .
C3 C2 N1 C1 176.9(8) . .
C2 C2 N1 C9 173.1(4) 7_565 .
C3 C2 N1 C9 -8.4(11) . .
C14 C9 N1 C1 -96.6(7) . .
C10 C9 N1 C1 89.1(8) . .
C14 C9 N1 C2 89.7(7) . .
C10 C9 N1 C2 -84.6(6) . .
N1 C1 Ir1 C22 -86.8(6) 7_565 .
N1 C1 Ir1 C22 86.8(6) . .
N1 C1 Ir1 Cl1 93.2(6) 7_565 .
N1 C1 Ir1 Cl1 -93.2(6) . .
